data_4089196
loop_
_publ_author_name
'Congrave, Daniel G.'
'Hsu, Yu-ting'
'Batsanov, Andrei S.'
'Beeby, Andrew'
'Bryce, Martin R.'

_publ_section_title
;
 Synthesis, Diastereomer Separation, and Optoelectronic and Structural
 Properties of Dinuclear Cyclometalated Iridium(III) Complexes with
 Bridging Diarylhydrazide Ligands
;
_journal_issue 5
_journal_name_full Organometallics
_journal_page_first 981
_journal_paper_doi 10.1021/acs.organomet.6b00887
_journal_volume 36
_journal_year 2017
_chemical_formula_moiety 'C70 H62 F4 Ir2 N6 O6, 0.16(C H2 Cl2), 1.84(C H4 O)'
_chemical_formula_sum 'C72 H69.68 Cl0.32 F4 Ir2 N6 O7.84'
_chemical_formula_weight 1616.20
_space_group_crystal_system monoclinic
_space_group_IT_number 14
_space_group_name_Hall '-P 2ybc'
_space_group_name_H-M_alt 'P 1 21/c 1'
_atom_sites_solution_hydrogens mixed
_atom_sites_solution_primary direct
_audit_creation_date 2015-05-25
_audit_creation_method
;
Olex2 1.2-beta
(compiled 2015.01.26 svn.r3150 for OlexSys, GUI svn.r4998)
;
_cell_angle_alpha 90
_cell_angle_beta 93.8546(14)
_cell_angle_gamma 90
_cell_formula_units_Z 2
_cell_length_a 11.9490(4)
_cell_length_b 13.1839(5)
_cell_length_c 20.4762(8)
_cell_measurement_reflns_used 9546
_cell_measurement_temperature 120
_cell_measurement_theta_max 33.68
_cell_measurement_theta_min 2.46
_cell_volume 3218.4(2)
_computing_cell_refinement 'SAINT v8.34A (Bruker, 2013)'
_computing_data_collection 'APEX2 v.2013.4_1 (Bruker, 2013)'
_computing_data_reduction 'SAINT v8.34A (Bruker, 2013)'
_computing_molecular_graphics 'Olex2 (Dolomanov et al., 2009)'
_computing_publication_material 'Olex2 (Dolomanov et al., 2009)'
_computing_structure_refinement 'ShelXL 2014/7 (Sheldrick, 2015)'
_computing_structure_solution 'ShelXS 2013/1 (Sheldrick, 2008)'
_diffrn_ambient_temperature 120
_diffrn_detector_type 'Bruker PHOTON 100 CMOS'
_diffrn_measured_fraction_theta_full 0.999
_diffrn_measured_fraction_theta_max 0.999
_diffrn_measurement_device '3-circle area detector diffractometer'
_diffrn_measurement_device_type 'Bruker D8 Venture'
_diffrn_measurement_method '\f and \w scans'
_diffrn_radiation_monochromator 'focusing mirrors'
_diffrn_radiation_probe x-ray
_diffrn_radiation_type MoK\a
_diffrn_radiation_wavelength 0.71073
_diffrn_reflns_av_R_equivalents 0.0738
_diffrn_reflns_av_unetI/netI 0.0357
_diffrn_reflns_Laue_measured_fraction_full 0.999
_diffrn_reflns_Laue_measured_fraction_max 0.999
_diffrn_reflns_limit_h_max 18
_diffrn_reflns_limit_h_min -18
_diffrn_reflns_limit_k_max 20
_diffrn_reflns_limit_k_min -20
_diffrn_reflns_limit_l_max 31
_diffrn_reflns_limit_l_min -31
_diffrn_reflns_number 145432
_diffrn_reflns_point_group_measured_fraction_full 0.999
_diffrn_reflns_point_group_measured_fraction_max 0.999
_diffrn_reflns_theta_full 25.242
_diffrn_reflns_theta_max 33.676
_diffrn_reflns_theta_min 2.303
_diffrn_source 'I\mS microsource'
_diffrn_standards_number 0
_exptl_absorpt_coefficient_mu 4.217
_exptl_absorpt_correction_T_max 0.6730
_exptl_absorpt_correction_T_min 0.4746
_exptl_absorpt_correction_type integration
_exptl_absorpt_process_details
;
SADABS-2014/4 (Bruker,2014/4) was used for absorption correction.
wR2(int) was 0.0756 before and 0.0512 after correction.
The Ratio of minimum to maximum transmission is 0.7052.
The \l/2 correction factor is Not present.
;
_exptl_crystal_colour yellow
_exptl_crystal_density_diffrn 1.668
_exptl_crystal_description block
_exptl_crystal_F_000 1604
_exptl_crystal_size_max 0.21
_exptl_crystal_size_mid 0.17
_exptl_crystal_size_min 0.123
_refine_diff_density_max 1.832
_refine_diff_density_min -0.915
_refine_diff_density_rms 0.118
_refine_ls_extinction_method none
_refine_ls_goodness_of_fit_ref 1.022
_refine_ls_hydrogen_treatment mixed
_refine_ls_matrix_type full
_refine_ls_number_parameters 443
_refine_ls_number_reflns 12793
_refine_ls_number_restraints 3
_refine_ls_restrained_S_all 1.022
_refine_ls_R_factor_all 0.0411
_refine_ls_R_factor_gt 0.0249
_refine_ls_shift/su_max 0.007
_refine_ls_shift/su_mean 0.000
_refine_ls_structure_factor_coef Fsqd
_refine_ls_weighting_details 'w=1/[\s^2^(Fo^2^)+(0.0220P)^2^+1.6700P] where P=(Fo^2^+2Fc^2^)/3'
_refine_ls_weighting_scheme calc
_refine_ls_wR_factor_gt 0.0489
_refine_ls_wR_factor_ref 0.0521
_reflns_Friedel_coverage 0.000
_reflns_number_gt 10184
_reflns_number_total 12793
_reflns_threshold_expression 'I > 2\s(I)'
_cod_data_source_file om6b00887_si_002.cif
_cod_data_source_block 15a-MeOH
_cod_depositor_comments
;
The following automatic conversions were performed:

data item '_diffrn_radiation_probe' value 'X-ray' was changed to
'x-ray' in accordance with the
/home/saulius/struct/COD-crude-data/automatic-downloads/DataCite-retrospective/ACS/depositions/lib/dictionaries/cif_core.dic
dictionary named 'cif_core.dic' version 2.4.2 last updated on
2011-04-26.

Automatic conversion script
Id: cif_fix_values 6909 2019-04-08 15:41:33Z antanas 
;
_cod_database_code 4089196
_shelx_space_group_comment
;
The symmetry employed for this shelxl refinement is uniquely defined
by the following loop, which should always be used as a source of
symmetry information in preference to the above space-group names.
They are only intended as comments.
;
_shelx_estimated_absorpt_t_max 0.625
_shelx_estimated_absorpt_t_min 0.471
_computing.bruker_data_scaling 'SADABS V2012/1 (Bruker AXS Inc.)'

_olex2_refinement_description
;
1. Fixed Uiso
 At 1.2 times of:
  All C(H) groups, All C(H,H) groups
2. Restrained distances
 Cl2-C37 = Cl1-C37
 1.73 with sigma of 0.02
 Cl1-C37 \\sim Cl2-C37
 with sigma of 0.02
3. Others
 Uiso(H13A)=Uiso(H13B)=Uiso(H13C)=FVAR(1)
 Uiso(H25A)=Uiso(H25B)=Uiso(H25C)=FVAR(2)
 Uiso(H33A)=Uiso(H33B)=Uiso(H33C)=FVAR(3)
 Uiso(H34A)=Uiso(H34B)=Uiso(H34C)=FVAR(4)
 Uiso(H35A)=Uiso(H35B)=Uiso(H35C)=FVAR(5)
 Uiso(H36A)=Uiso(H36B)=Uiso(H36C)=FVAR(6)
 Fixed Sof: Cl1(0.08) Cl2(0.08) C37(0.08) H37A(0.08) H37B(0.08) O4(0.92)
 H4(0.92) C36(0.92) H36A(0.92) H36B(0.92) H36C(0.92)
4.a Secondary CH2 refined with riding coordinates:
 C37(H37A,H37B)
4.b Aromatic/amide H refined with riding coordinates:
 C3(H3), C5(H5), C9(H9), C10(H10), C11(H11), C12(H12), C15(H15), C17(H17),
 C21(H21), C22(H22), C23(H23), C24(H24), C27(H27), C28(H28), C30(H30), C31(H31)
4.c Idealised Me refined as rotating group:
 C13(H13A,H13B,H13C), C25(H25A,H25B,H25C), C33(H33A,H33B,H33C), C34(H34A,H34B,
 H34C), C35(H35A,H35B,H35C), C36(H36A,H36B,H36C)
;
_shelx_shelxl_version_number 2014/7
_olex2_submission_special_instructions 'No special instructions were received'

loop_
_space_group_symop_operation_xyz
'x, y, z'
'-x, y+1/2, -z+1/2'
'-x, -y, -z'
'x, -y-1/2, z-1/2'

loop_
_atom_site_label
_atom_site_type_symbol
_atom_site_fract_x
_atom_site_fract_y
_atom_site_fract_z
_atom_site_U_iso_or_equiv
_atom_site_adp_type
_atom_site_occupancy
_atom_site_site_symmetry_order
_atom_site_calc_flag
_atom_site_refinement_flags_posn
_atom_site_refinement_flags_occupancy
_atom_site_disorder_assembly
_atom_site_disorder_group
Ir Ir 0.51902(2) 0.65237(2) 0.57377(2) 0.01246(2) Uani 1 1 d . . . .
F5 F 0.77560(13) 0.66811(12) 0.79048(7) 0.0344(4) Uani 1 1 d . . . .
F7 F 0.24010(12) 0.95908(11) 0.54114(7) 0.0339(4) Uani 1 1 d . . . .
O1 O 0.66652(11) 0.57510(10) 0.54476(7) 0.0157(3) Uani 1 1 d . . . .
O2 O 0.16413(16) 0.73501(15) 0.71418(9) 0.0399(5) Uani 1 1 d . . . .
O3 O 0.75322(15) 0.97437(13) 0.66742(9) 0.0340(4) Uani 1 1 d . . . .
N1 N 0.45843(13) 0.53850(13) 0.50466(8) 0.0140(3) Uani 1 1 d . . . .
N2 N 0.51108(14) 0.76101(13) 0.50358(9) 0.0154(3) Uani 1 1 d . . . .
N3 N 0.52833(14) 0.55138(13) 0.64966(8) 0.0160(3) Uani 1 1 d . . . .
C1 C 0.35763(16) 0.51210(15) 0.48087(10) 0.0142(3) Uani 1 1 d . . . .
C2 C 0.38351(16) 0.72741(15) 0.59930(10) 0.0144(3) Uani 1 1 d . . . .
C3 C 0.31686(18) 0.70505(16) 0.65077(10) 0.0191(4) Uani 1 1 d . . . .
H3 H 0.3340 0.6475 0.6775 0.023 Uiso 1 1 calc R . . .
C4 C 0.22544(19) 0.76601(18) 0.66350(11) 0.0228(4) Uani 1 1 d . . . .
C5 C 0.20015(19) 0.85292(18) 0.62688(11) 0.0240(4) Uani 1 1 d . . . .
H5 H 0.1395 0.8959 0.6363 0.029 Uiso 1 1 calc R . . .
C6 C 0.26697(19) 0.87377(16) 0.57649(11) 0.0208(4) Uani 1 1 d . . . .
C7 C 0.35697(17) 0.81461(15) 0.56067(10) 0.0165(4) Uani 1 1 d . . . .
C8 C 0.42676(17) 0.83130(15) 0.50592(11) 0.0169(4) Uani 1 1 d . . . .
C9 C 0.41392(19) 0.90516(17) 0.45721(12) 0.0234(5) Uani 1 1 d . . . .
H9 H 0.3548 0.9532 0.4579 0.028 Uiso 1 1 calc R . . .
C10 C 0.4874(2) 0.90831(19) 0.40787(13) 0.0285(5) Uani 1 1 d . . . .
H10 H 0.4785 0.9580 0.3743 0.034 Uiso 1 1 calc R . . .
C11 C 0.5739(2) 0.83876(18) 0.40762(13) 0.0280(5) Uani 1 1 d . . . .
H11 H 0.6263 0.8410 0.3747 0.034 Uiso 1 1 calc R . . .
C12 C 0.58262(18) 0.76633(17) 0.45592(11) 0.0214(4) Uani 1 1 d . . . .
H12 H 0.6416 0.7181 0.4556 0.026 Uiso 1 1 calc R . . .
C13 C 0.0617(3) 0.7873(3) 0.72345(18) 0.0663(13) Uani 1 1 d . . . .
H13A H 0.0227 0.7538 0.7581 0.079(7) Uiso 1 1 calc GR . . .
H13B H 0.0141 0.7861 0.6826 0.079(7) Uiso 1 1 calc GR . . .
H13C H 0.0782 0.8577 0.7360 0.079(7) Uiso 1 1 calc GR . . .
C14 C 0.61171(16) 0.73371(15) 0.63893(10) 0.0161(4) Uani 1 1 d . . . .
C15 C 0.64937(18) 0.83272(15) 0.63228(12) 0.0208(4) Uani 1 1 d . . . .
H15 H 0.6226 0.8716 0.5954 0.025 Uiso 1 1 calc R . . .
C16 C 0.72540(19) 0.87581(17) 0.67859(12) 0.0234(4) Uani 1 1 d . . . .
C17 C 0.76848(19) 0.82001(18) 0.73197(12) 0.0244(5) Uani 1 1 d . . . .
H17 H 0.8225 0.8481 0.7630 0.029 Uiso 1 1 calc R . . .
C18 C 0.72998(18) 0.72238(18) 0.73817(11) 0.0221(4) Uani 1 1 d . . . .
C19 C 0.65079(17) 0.67726(16) 0.69510(10) 0.0177(4) Uani 1 1 d . . . .
C20 C 0.60208(17) 0.57620(16) 0.70132(10) 0.0181(4) Uani 1 1 d . . . .
C21 C 0.6206(2) 0.50815(19) 0.75322(11) 0.0265(5) Uani 1 1 d . . . .
H21 H 0.6734 0.5242 0.7885 0.032 Uiso 1 1 calc R . . .
C22 C 0.5629(2) 0.4184(2) 0.75345(12) 0.0300(5) Uani 1 1 d . . . .
H22 H 0.5746 0.3726 0.7891 0.036 Uiso 1 1 calc R . . .
C23 C 0.4874(2) 0.39477(19) 0.70142(13) 0.0283(5) Uani 1 1 d . . . .
H23 H 0.4465 0.3329 0.7008 0.034 Uiso 1 1 calc R . . .
C24 C 0.47281(18) 0.46275(17) 0.65058(12) 0.0223(4) Uani 1 1 d . . . .
H24 H 0.4214 0.4464 0.6147 0.027 Uiso 1 1 calc R . . .
C25 C 0.8216(3) 1.0242(2) 0.71719(15) 0.0455(8) Uani 1 1 d . . . .
H25A H 0.7863 1.0192 0.7589 0.066(6) Uiso 1 1 calc GR . . .
H25B H 0.8298 1.0958 0.7056 0.066(6) Uiso 1 1 calc GR . . .
H25C H 0.8956 0.9920 0.7214 0.066(6) Uiso 1 1 calc GR . . .
C26 C 0.26565(16) 0.58823(15) 0.47923(10) 0.0151(4) Uani 1 1 d . . . .
C27 C 0.17415(17) 0.57718(16) 0.51688(11) 0.0190(4) Uani 1 1 d . . . .
H27 H 0.1730 0.5238 0.5480 0.023 Uiso 1 1 calc R . . .
C28 C 0.08418(18) 0.64375(17) 0.50925(11) 0.0216(4) Uani 1 1 d . . . .
H28 H 0.0225 0.6356 0.5358 0.026 Uiso 1 1 calc R . . .
C29 C 0.08223(17) 0.72253(16) 0.46347(11) 0.0186(4) Uani 1 1 d . . . .
C30 C 0.17499(18) 0.73299(16) 0.42657(11) 0.0214(4) Uani 1 1 d . . . .
H30 H 0.1767 0.7865 0.3956 0.026 Uiso 1 1 calc R . . .
C31 C 0.26560(17) 0.66649(16) 0.43419(11) 0.0198(4) Uani 1 1 d . . . .
H31 H 0.3279 0.6750 0.4082 0.024 Uiso 1 1 calc R . . .
C32 C -0.02276(18) 0.78893(18) 0.45288(12) 0.0234(4) Uani 1 1 d . . . .
C33 C -0.1190(2) 0.7209(2) 0.42697(14) 0.0338(6) Uani 1 1 d . . . .
H33A H -0.1378 0.6731 0.4612 0.034(5) Uiso 1 1 calc GR . . .
H33B H -0.0963 0.6833 0.3888 0.034(5) Uiso 1 1 calc GR . . .
H33C H -0.1847 0.7627 0.4143 0.034(5) Uiso 1 1 calc GR . . .
C34 C -0.0075(2) 0.8744(2) 0.40312(14) 0.0309(6) Uani 1 1 d . . . .
H34A H 0.0070 0.8448 0.3606 0.041(5) Uiso 1 1 calc GR . . .
H34B H 0.0559 0.9172 0.4184 0.041(5) Uiso 1 1 calc GR . . .
H34C H -0.0759 0.9155 0.3986 0.041(5) Uiso 1 1 calc GR . . .
C35 C -0.0527(3) 0.8376(2) 0.51742(14) 0.0418(7) Uani 1 1 d . . . .
H35A H 0.0086 0.8820 0.5338 0.045(5) Uiso 1 1 calc GR . . .
H35B H -0.0643 0.7843 0.5497 0.045(5) Uiso 1 1 calc GR . . .
H35C H -0.1216 0.8774 0.5100 0.045(5) Uiso 1 1 calc GR . . .
Cl1 Cl 0.9846(10) 0.6204(10) 0.6687(6) 0.062(3) Uiso 0.08 1 d D P A 2
Cl2 Cl 0.8643(13) 0.4445(13) 0.6977(8) 0.089(4) Uiso 0.08 1 d D P A 2
C37 C 0.969(3) 0.4893(15) 0.6463(17) 0.043(9) Uiso 0.08 1 d D P A 2
H37A H 0.9432 0.4821 0.5995 0.051 Uiso 0.08 1 calc R P A 2
H37B H 1.0399 0.4519 0.6548 0.051 Uiso 0.08 1 calc R P A 2
O4 O 0.87740(17) 0.62168(18) 0.61207(11) 0.0368(5) Uani 0.92 1 d . P B 1
H4 H 0.795(4) 0.599(4) 0.589(2) 0.102(16) Uiso 0.92 1 d . P C 1
C36 C 0.9141(3) 0.5386(3) 0.65085(16) 0.0427(8) Uani 0.92 1 d . P B 1
H36A H 0.9890 0.5529 0.6713 0.079(8) Uiso 0.92 1 calc GR P B 1
H36B H 0.9172 0.4780 0.6234 0.079(8) Uiso 0.92 1 calc GR P B 1
H36C H 0.8618 0.5272 0.6850 0.079(8) Uiso 0.92 1 calc GR P B 1

loop_
_atom_site_aniso_label
_atom_site_aniso_U_11
_atom_site_aniso_U_22
_atom_site_aniso_U_33
_atom_site_aniso_U_23
_atom_site_aniso_U_13
_atom_site_aniso_U_12
Ir 0.01062(3) 0.00940(3) 0.01718(3) 0.00025(3) -0.00050(2) 0.00273(3)
F5 0.0352(8) 0.0445(10) 0.0217(7) 0.0046(6) -0.0103(6) -0.0018(7)
F7 0.0352(8) 0.0275(7) 0.0404(8) 0.0138(7) 0.0124(7) 0.0223(6)
O1 0.0100(6) 0.0114(6) 0.0253(7) -0.0020(6) -0.0014(5) 0.0021(5)
O2 0.0372(11) 0.0479(12) 0.0372(10) 0.0177(9) 0.0218(8) 0.0261(9)
O3 0.0341(10) 0.0201(9) 0.0464(11) -0.0060(8) -0.0078(8) -0.0078(7)
N1 0.0098(7) 0.0123(7) 0.0197(8) -0.0011(6) -0.0007(6) 0.0044(6)
N2 0.0122(7) 0.0122(7) 0.0218(8) 0.0004(6) 0.0014(6) 0.0010(6)
N3 0.0147(8) 0.0131(7) 0.0203(8) 0.0012(6) 0.0027(6) 0.0039(6)
C1 0.0114(8) 0.0128(8) 0.0181(9) 0.0010(7) -0.0003(7) 0.0028(6)
C2 0.0133(8) 0.0125(8) 0.0173(9) -0.0017(7) -0.0007(7) 0.0022(6)
C3 0.0192(10) 0.0181(9) 0.0202(10) 0.0034(8) 0.0030(8) 0.0059(8)
C4 0.0226(11) 0.0261(11) 0.0202(10) 0.0006(9) 0.0047(8) 0.0099(9)
C5 0.0240(10) 0.0239(11) 0.0248(10) -0.0010(9) 0.0050(8) 0.0125(9)
C6 0.0219(10) 0.0159(9) 0.0245(11) 0.0025(8) 0.0022(8) 0.0092(8)
C7 0.0151(9) 0.0143(8) 0.0204(10) 0.0002(7) 0.0026(7) 0.0051(7)
C8 0.0147(9) 0.0135(9) 0.0223(10) 0.0016(7) 0.0005(7) 0.0039(7)
C9 0.0212(11) 0.0174(10) 0.0322(12) 0.0101(9) 0.0062(9) 0.0064(8)
C10 0.0296(13) 0.0229(11) 0.0339(13) 0.0145(10) 0.0098(10) 0.0067(9)
C11 0.0275(12) 0.0239(12) 0.0343(13) 0.0105(10) 0.0135(10) 0.0071(9)
C12 0.0180(10) 0.0182(10) 0.0288(11) 0.0041(9) 0.0076(8) 0.0052(8)
C13 0.056(2) 0.083(3) 0.065(2) 0.042(2) 0.0432(18) 0.049(2)
C14 0.0122(8) 0.0155(9) 0.0203(9) -0.0025(7) -0.0003(7) 0.0032(7)
C15 0.0189(10) 0.0155(10) 0.0275(11) -0.0019(8) -0.0027(8) 0.0013(7)
C16 0.0194(10) 0.0182(10) 0.0326(12) -0.0065(9) 0.0020(9) -0.0007(8)
C17 0.0187(10) 0.0282(11) 0.0259(11) -0.0105(9) -0.0004(8) -0.0011(8)
C18 0.0202(10) 0.0287(12) 0.0171(10) -0.0025(9) -0.0004(8) 0.0050(9)
C19 0.0163(9) 0.0186(9) 0.0181(9) -0.0020(7) 0.0007(7) 0.0032(7)
C20 0.0173(9) 0.0193(9) 0.0181(9) 0.0007(8) 0.0035(7) 0.0056(7)
C21 0.0314(13) 0.0287(12) 0.0192(10) 0.0053(9) 0.0008(9) 0.0044(10)
C22 0.0367(14) 0.0280(12) 0.0261(12) 0.0117(10) 0.0080(10) 0.0046(10)
C23 0.0283(12) 0.0221(11) 0.0352(13) 0.0117(10) 0.0088(10) 0.0023(9)
C24 0.0194(10) 0.0169(10) 0.0308(12) 0.0044(9) 0.0041(8) 0.0004(8)
C25 0.0524(19) 0.0368(16) 0.0471(17) -0.0153(14) 0.0027(14) -0.0227(14)
C26 0.0104(8) 0.0129(8) 0.0217(10) -0.0015(7) -0.0018(7) 0.0034(6)
C27 0.0157(9) 0.0181(9) 0.0233(10) 0.0027(8) 0.0005(8) 0.0050(7)
C28 0.0145(9) 0.0238(11) 0.0268(11) 0.0001(9) 0.0025(8) 0.0065(8)
C29 0.0133(9) 0.0176(9) 0.0243(10) -0.0011(8) -0.0030(7) 0.0057(7)
C30 0.0163(9) 0.0181(10) 0.0292(11) 0.0042(9) -0.0024(8) 0.0046(8)
C31 0.0120(8) 0.0183(10) 0.0294(11) 0.0044(8) 0.0027(8) 0.0036(7)
C32 0.0157(10) 0.0240(11) 0.0302(12) 0.0032(9) -0.0010(8) 0.0102(8)
C33 0.0160(11) 0.0390(15) 0.0452(16) 0.0120(12) -0.0063(10) 0.0050(10)
C34 0.0238(12) 0.0272(12) 0.0414(14) 0.0077(11) -0.0007(10) 0.0125(9)
C35 0.0412(16) 0.0466(17) 0.0380(15) 0.0004(13) 0.0041(12) 0.0305(14)
O4 0.0218(10) 0.0478(13) 0.0406(12) -0.0027(10) 0.0001(9) -0.0005(9)
C36 0.0399(18) 0.049(2) 0.0384(17) 0.0029(16) -0.0036(14) 0.0091(16)

loop_
_atom_type_symbol
_atom_type_description
_atom_type_scat_dispersion_real
_atom_type_scat_dispersion_imag
_atom_type_scat_source
C C 0.0033 0.0016 'International Tables Vol C Tables 4.2.6.8 and 6.1.1.4'
H H 0.0000 0.0000 'International Tables Vol C Tables 4.2.6.8 and 6.1.1.4'
Cl Cl 0.1484 0.1585 'International Tables Vol C Tables 4.2.6.8 and 6.1.1.4'
F F 0.0171 0.0103 'International Tables Vol C Tables 4.2.6.8 and 6.1.1.4'
Ir Ir -1.4442 7.9887 'International Tables Vol C Tables 4.2.6.8 and 6.1.1.4'
N N 0.0061 0.0033 'International Tables Vol C Tables 4.2.6.8 and 6.1.1.4'
O O 0.0106 0.0060 'International Tables Vol C Tables 4.2.6.8 and 6.1.1.4'

loop_
_exptl_crystal_face_index_h
_exptl_crystal_face_index_k
_exptl_crystal_face_index_l
_exptl_crystal_face_perp_dist
-2.00 0.00 1.00 0.1060
-1.00 1.00 2.00 0.0890
1.00 0.00 0.00 0.1010
-1.00 0.00 0.00 0.0960
0.00 1.00 2.00 0.0830
2.00 -2.00 -1.00 0.1180
0.00 0.00 -1.00 0.0490
0.00 0.00 1.00 0.0610
-1.00 1.00 0.00 0.0880
2.00 1.00 0.00 0.1100
-2.00 -1.00 0.00 0.1120
0.00 1.00 1.00 0.0810
0.00 -1.00 -1.00 0.0570
-1.00 2.00 0.00 0.0690
0.00 1.00 -1.00 0.0620
0.00 -1.00 1.00 0.0720

loop_
_geom_angle_atom_site_label_1
_geom_angle_atom_site_label_2
_geom_angle_atom_site_label_3
_geom_angle
_geom_angle_site_symmetry_1
_geom_angle_site_symmetry_3
O1 Ir N1 74.59(5) . .
N2 Ir O1 97.98(6) . .
N2 Ir N1 91.66(7) . .
N2 Ir N3 175.68(7) . .
N3 Ir O1 84.13(6) . .
N3 Ir N1 92.53(7) . .
C2 Ir O1 178.41(7) . .
C2 Ir N1 105.93(7) . .
C2 Ir N2 80.52(7) . .
C2 Ir N3 97.32(7) . .
C14 Ir O1 90.63(7) . .
C14 Ir N1 164.43(7) . .
C14 Ir N2 95.28(8) . .
C14 Ir N3 80.90(8) . .
C14 Ir C2 88.97(8) . .
C1 O1 Ir 111.68(12) 3_666 .
C4 O2 C13 117.6(2) . .
C16 O3 C25 117.0(2) . .
N1 N1 Ir 111.91(15) 3_666 .
C1 N1 Ir 133.35(13) . .
C1 N1 N1 112.75(19) . 3_666
C8 N2 Ir 116.88(13) . .
C12 N2 Ir 123.44(14) . .
C12 N2 C8 119.68(18) . .
C20 N3 Ir 115.51(14) . .
C24 N3 Ir 125.11(15) . .
C24 N3 C20 119.29(19) . .
O1 C1 N1 124.15(17) 3_666 .
O1 C1 C26 116.63(17) 3_666 .
N1 C1 C26 119.13(17) . .
C3 C2 Ir 127.40(15) . .
C3 C2 C7 118.35(18) . .
C7 C2 Ir 114.22(14) . .
C2 C3 C4 120.9(2) . .
O2 C4 C3 115.7(2) . .
O2 C4 C5 123.03(19) . .
C5 C4 C3 121.2(2) . .
C6 C5 C4 116.95(19) . .
F7 C6 C5 115.81(18) . .
F7 C6 C7 119.95(19) . .
C5 C6 C7 124.2(2) . .
C2 C7 C8 115.64(17) . .
C6 C7 C2 118.29(19) . .
C6 C7 C8 126.04(19) . .
N2 C8 C7 112.59(17) . .
N2 C8 C9 119.49(19) . .
C9 C8 C7 127.87(18) . .
C10 C9 C8 119.9(2) . .
C11 C10 C9 119.6(2) . .
C12 C11 C10 118.6(2) . .
N2 C12 C11 122.6(2) . .
C15 C14 Ir 127.57(16) . .
C15 C14 C19 118.66(19) . .
C19 C14 Ir 113.45(15) . .
C16 C15 C14 121.2(2) . .
O3 C16 C15 115.5(2) . .
O3 C16 C17 123.7(2) . .
C17 C16 C15 120.8(2) . .
C18 C17 C16 117.4(2) . .
F5 C18 C17 116.3(2) . .
F5 C18 C19 119.5(2) . .
C17 C18 C19 124.2(2) . .
C14 C19 C20 115.86(19) . .
C18 C19 C14 117.6(2) . .
C18 C19 C20 126.5(2) . .
N3 C20 C19 112.91(18) . .
N3 C20 C21 119.7(2) . .
C21 C20 C19 127.4(2) . .
C22 C21 C20 120.2(2) . .
C21 C22 C23 119.6(2) . .
C24 C23 C22 118.6(2) . .
N3 C24 C23 122.6(2) . .
C27 C26 C1 121.70(18) . .
C31 C26 C1 119.05(18) . .
C31 C26 C27 118.92(18) . .
C26 C27 C28 120.3(2) . .
C27 C28 C29 121.5(2) . .
C28 C29 C32 119.71(19) . .
C30 C29 C28 117.41(18) . .
C30 C29 C32 122.8(2) . .
C29 C30 C31 121.2(2) . .
C26 C31 C30 120.61(19) . .
C29 C32 C34 112.33(19) . .
C33 C32 C29 107.71(19) . .
C33 C32 C34 108.7(2) . .
C33 C32 C35 109.4(2) . .
C35 C32 C29 110.7(2) . .
C35 C32 C34 108.0(2) . .
Cl2 C37 Cl1 103.6(14) . .

loop_
_geom_bond_atom_site_label_1
_geom_bond_atom_site_label_2
_geom_bond_distance
_geom_bond_site_symmetry_2
Ir O1 2.1535(13) .
Ir N1 2.1548(17) .
Ir N2 2.0267(17) .
Ir N3 2.0437(17) .
Ir C2 1.9968(19) .
Ir C14 1.989(2) .
F5 C18 1.370(3) .
F7 C6 1.364(2) .
O1 C1 1.288(2) 3_666
O2 C4 1.372(3) .
O2 C13 1.428(3) .
O3 C16 1.364(3) .
O3 C25 1.423(3) .
N1 N1 1.442(3) 3_666
N1 C1 1.315(2) .
N2 C8 1.372(2) .
N2 C12 1.342(3) .
N3 C20 1.370(3) .
N3 C24 1.344(3) .
C1 O1 1.288(2) 3_666
C1 C26 1.487(3) .
C2 C3 1.395(3) .
C2 C7 1.419(3) .
C3 C4 1.395(3) .
C4 C5 1.391(3) .
C5 C6 1.374(3) .
C6 C7 1.384(3) .
C7 C8 1.458(3) .
C8 C9 1.395(3) .
C9 C10 1.383(3) .
C10 C11 1.382(3) .
C11 C12 1.373(3) .
C14 C15 1.390(3) .
C14 C19 1.422(3) .
C15 C16 1.390(3) .
C16 C17 1.387(3) .
C17 C18 1.376(3) .
C18 C19 1.384(3) .
C19 C20 1.463(3) .
C20 C21 1.397(3) .
C21 C22 1.370(4) .
C22 C23 1.385(4) .
C23 C24 1.376(3) .
C26 C27 1.387(3) .
C26 C31 1.384(3) .
C27 C28 1.388(3) .
C28 C29 1.398(3) .
C29 C30 1.390(3) .
C29 C32 1.533(3) .
C30 C31 1.394(3) .
C32 C33 1.525(3) .
C32 C34 1.538(4) .
C32 C35 1.533(4) .
Cl1 C37 1.795(15) .
Cl2 C37 1.785(15) .
O4 C36 1.405(4) .

loop_
_geom_hbond_atom_site_label_D
_geom_hbond_atom_site_label_H
_geom_hbond_atom_site_label_A
_geom_hbond_distance_DH
_geom_hbond_distance_HA
_geom_hbond_distance_DA
_geom_hbond_angle_DHA
_geom_hbond_site_symmetry_A
C9 H9 F7 0.95 2.26 2.873(3) 121.6 .
C13 H13C Cl2 0.98 1.87 2.737(17) 145.9 2_656
C21 H21 F5 0.95 2.26 2.876(3) 122.1 .
O4 H4 O1 1.10(5) 1.76(5) 2.856(2) 172(4) .
